data_7060416
loop_
_publ_author_name
'Fang, Jun-Jia'
'Lan, Jian'
'Yang, Gang'
'Yuan, Gao-Qing'
'Liu, Hai-Yang'
'Si, Li-Ping'

_publ_section_title
;
 Synthesis of cobalt A2B triaryl corroles bearing aldehyde and amide
 pyridyl groups and their performance in electrocatalytic hydrogen
 evolution
;
_journal_issue 11
_journal_name_full 'New Journal of Chemistry'
_journal_page_first 5127
_journal_page_last 5136
_journal_paper_doi 10.1039/D0NJ04953K
_journal_volume 45
_journal_year 2021
_chemical_formula_moiety 'C56 H28 Co F10 N4 O P'
_chemical_formula_sum 'C56 H28 Co F10 N4 O P'
_chemical_formula_weight 1052.72
_space_group_crystal_system monoclinic
_space_group_IT_number 14
_space_group_name_Hall '-P 2ybc'
_space_group_name_H-M_alt 'P 1 21/c 1'
_atom_sites_solution_hydrogens geom
_atom_sites_solution_primary dual
_audit_creation_date 2020-01-07
_audit_creation_method
;
Olex2 1.3-alpha
(compiled Nov 21 2019 18:26:39 for OlexSys, GUI svn.r6003)
;
_audit_update_record
;
2020-01-07 deposited with the CCDC.	2021-02-12 downloaded from the CCDC.
;
_cell_angle_alpha 90
_cell_angle_beta 103.160(4)
_cell_angle_gamma 90
_cell_formula_units_Z 4
_cell_length_a 14.6531(6)
_cell_length_b 32.9883(15)
_cell_length_c 10.9968(4)
_cell_measurement_reflns_used 3549
_cell_measurement_temperature 293(2)
_cell_measurement_theta_max 71.4270
_cell_measurement_theta_min 3.3760
_cell_volume 5176.0(4)
_computing_cell_refinement 'CrysAlisPro 1.171.38.43f (Rigaku OD, 2015)'
_computing_data_collection 'CrysAlisPro 1.171.38.43f (Rigaku OD, 2015)'
_computing_data_reduction 'CrysAlisPro 1.171.38.43f (Rigaku OD, 2015)'
_computing_molecular_graphics 'Olex2 1.3-alpha (Dolomanov et al., 2009)'
_computing_publication_material 'Olex2 1.3-alpha (Dolomanov et al., 2009)'
_computing_structure_refinement 'SHELXL 2018/3 (Sheldrick, 2015)'
_computing_structure_solution 'SHELXT 2018/2 (Sheldrick, 2018)'
_diffrn_ambient_temperature 293(2)
_diffrn_detector 'CCD plate'
_diffrn_detector_area_resol_mean 5.2684
_diffrn_detector_type AtlasS2
_diffrn_measured_fraction_theta_full 0.997
_diffrn_measured_fraction_theta_max 0.972
_diffrn_measurement_details
;
List of Runs (angles in degrees, time in seconds):

  # Type    Start    End  Width  t~exp~   \w     \q     \k     \f   Frames
#--------------------------------------------------------------------------
  1  \w     13.00 105.00   1.00    1.50    --   41.23  57.00  90.00   92
  2  \w     86.00 178.00   1.00    2.00    --  106.95  45.00 120.00   92
  3  \w    126.00 152.00   1.00    2.00    --  106.95  61.00   0.00   26
  4  \w     76.00 170.00   1.00    2.00    --  106.95  77.00 150.00   94
  5  \w     29.00  62.00   1.00    2.00    --  106.95 -95.00-150.00   33
  6  \w     44.00  76.00   1.00    1.50    --   41.23 -99.00-180.00   32
  7  \w     50.00 119.00   1.00    2.00    --  106.95-125.00  90.00   69
  8  \w     26.00 109.00   1.00    2.00    --  106.95 -95.00 150.00   83
  9  \w    107.00 178.00   1.00    2.00    --  106.95 125.00-150.00   71
 10  \w    -65.00  31.00   1.00    1.50    --  -41.23  38.00-150.00   96
 11  \w    -66.00 -33.00   1.00    1.50    --  -41.23  38.00 120.00   33
;
_diffrn_measurement_device 'four-circle diffractometer'
_diffrn_measurement_device_type 'SuperNova, Dual, Cu at zero, AtlasS2'
_diffrn_measurement_method '\w scans'
_diffrn_orient_matrix_type 'CrysAlisPro convention (1999,Acta A55,543-557)'
_diffrn_orient_matrix_UB_11 -0.0969030000
_diffrn_orient_matrix_UB_12 0.0158524000
_diffrn_orient_matrix_UB_13 0.0102847000
_diffrn_orient_matrix_UB_21 -0.0356611000
_diffrn_orient_matrix_UB_22 -0.0439199000
_diffrn_orient_matrix_UB_23 0.0008766000
_diffrn_orient_matrix_UB_31 0.0318355000
_diffrn_orient_matrix_UB_32 -0.0009057000
_diffrn_orient_matrix_UB_33 0.1433840000
_diffrn_radiation_monochromator mirror
_diffrn_radiation_probe x-ray
_diffrn_radiation_type 'Cu K\a'
_diffrn_radiation_wavelength 1.54184
_diffrn_reflns_av_R_equivalents 0.0799
_diffrn_reflns_av_unetI/netI 0.1155
_diffrn_reflns_Laue_measured_fraction_full 0.997
_diffrn_reflns_Laue_measured_fraction_max 0.972
_diffrn_reflns_limit_h_max 18
_diffrn_reflns_limit_h_min -17
_diffrn_reflns_limit_k_max 40
_diffrn_reflns_limit_k_min -40
_diffrn_reflns_limit_l_max 13
_diffrn_reflns_limit_l_min -10
_diffrn_reflns_number 21787
_diffrn_reflns_point_group_measured_fraction_full 0.997
_diffrn_reflns_point_group_measured_fraction_max 0.972
_diffrn_reflns_theta_full 67.684
_diffrn_reflns_theta_max 73.656
_diffrn_reflns_theta_min 2.679
_diffrn_source 'micro-focus sealed X-ray tube'
_diffrn_source_type 'SuperNova (Cu) X-ray Source'
_exptl_absorpt_coefficient_mu 3.579
_exptl_absorpt_correction_T_max 1.00000
_exptl_absorpt_correction_T_min 0.50127
_exptl_absorpt_correction_type multi-scan
_exptl_absorpt_process_details
;
CrysAlisPro 1.171.38.43f (Rigaku Oxford Diffraction, 2015)
Empirical absorption correction using spherical harmonics,
 implemented in SCALE3 ABSPACK scaling algorithm.
;
_exptl_crystal_colour black
_exptl_crystal_colour_primary black
_exptl_crystal_density_diffrn 1.351
_exptl_crystal_description block
_exptl_crystal_F_000 2128
_exptl_crystal_size_max 0.14
_exptl_crystal_size_mid 0.11
_exptl_crystal_size_min 0.09
_refine_diff_density_max 0.365
_refine_diff_density_min -0.420
_refine_diff_density_rms 0.061
_refine_ls_extinction_method none
_refine_ls_goodness_of_fit_ref 1.048
_refine_ls_hydrogen_treatment constr
_refine_ls_matrix_type full
_refine_ls_number_parameters 658
_refine_ls_number_reflns 10148
_refine_ls_number_restraints 0
_refine_ls_restrained_S_all 1.048
_refine_ls_R_factor_all 0.1385
_refine_ls_R_factor_gt 0.0768
_refine_ls_shift/su_max 0.000
_refine_ls_shift/su_mean 0.000
_refine_ls_structure_factor_coef Fsqd
_refine_ls_weighting_details 'w=1/[\s^2^(Fo^2^)+(0.0568P)^2^+2.7121P] where P=(Fo^2^+2Fc^2^)/3'
_refine_ls_weighting_scheme calc
_refine_ls_wR_factor_gt 0.1692
_refine_ls_wR_factor_ref 0.1942
_reflns_Friedel_coverage 0.000
_reflns_number_gt 5289
_reflns_number_total 10148
_reflns_threshold_expression 'I > 2\s(I)'
_cod_data_source_file d0nj04953k2.cif
_cod_data_source_block chd-co-2
_cod_depositor_comments 'Adding full bibliography for 7060413--7060416.cif.'
_cod_database_code 7060416
_shelx_shelxl_version_number 2018/3
_shelx_space_group_comment
;
The symmetry employed for this shelxl refinement is uniquely defined
by the following loop, which should always be used as a source of
symmetry information in preference to the above space-group names.
They are only intended as comments.
;
_shelx_estimated_absorpt_t_max 0.739
_shelx_estimated_absorpt_t_min 0.634
_reflns_odcompleteness_completeness 99.84
_reflns_odcompleteness_iscentric 1
_reflns_odcompleteness_theta 66.97
_olex2_refinement_description
;
1. Fixed Uiso
 At 1.2 times of:
  All C(H) groups
2.a Aromatic/amide H refined with riding coordinates:
 C14(H14), C9(H9), C13(H13), C23(H23), C52(H52), C10(H10), C56(H56), C3(H3),
 C50(H50), C5(H5), C2(H2), C6(H6), C44(H44), C22(H22), C19(H19), C40(H40),
 C18(H18), C43(H43), C42(H42), C53(H53), C46(H46), C41(H41), C55(H55), C54(H54),
  C38(H38), C49(H49), C48(H48), C47(H47)
;
_olex2_submission_special_instructions 'No special instructions were received'
_oxdiff_exptl_absorpt_empirical_details
;
Empirical correction (ABSPACK) includes:
- Absorption correction using spherical harmonics
- Frame scaling
;
_oxdiff_exptl_absorpt_empirical_full_max 1.906
_oxdiff_exptl_absorpt_empirical_full_min 0.439

loop_
_space_group_symop_operation_xyz
'x, y, z'
'-x, y+1/2, -z+1/2'
'-x, -y, -z'
'x, -y-1/2, z-1/2'

loop_
_atom_site_label
_atom_site_type_symbol
_atom_site_fract_x
_atom_site_fract_y
_atom_site_fract_z
_atom_site_U_iso_or_equiv
_atom_site_adp_type
_atom_site_occupancy
_atom_site_site_symmetry_order
_atom_site_calc_flag
_atom_site_refinement_flags_posn
_atom_site_refinement_flags_adp
_atom_site_refinement_flags_occupancy
_atom_site_disorder_assembly
_atom_site_disorder_group
Co1 Co 0.66541(5) 0.66772(2) 0.55517(7) 0.0398(2) Uani 1 1 d . . . . .
P1 P 0.66496(9) 0.61987(4) 0.41498(13) 0.0447(3) Uani 1 1 d . . . . .
N1 N 0.7063(3) 0.63814(12) 0.7035(4) 0.0430(10) Uani 1 1 d . . . . .
N2 N 0.5390(3) 0.66727(12) 0.5641(4) 0.0394(9) Uani 1 1 d . . . . .
N4 N 0.7886(3) 0.68454(13) 0.5625(4) 0.0448(10) Uani 1 1 d . . . . .
F6 F 0.4485(3) 0.79741(13) 0.5017(4) 0.1097(16) Uani 1 1 d . . . . .
N3 N 0.6423(3) 0.71101(12) 0.4429(4) 0.0449(10) Uani 1 1 d . . . . .
F5 F 0.9663(3) 0.67441(14) 0.9691(4) 0.1039(15) Uani 1 1 d . . . . .
F2 F 1.2258(3) 0.58928(14) 1.0064(4) 0.1198(17) Uani 1 1 d . . . . .
F10 F 0.3315(3) 0.69942(14) 0.1966(4) 0.1096(16) Uani 1 1 d . . . . .
F4 F 0.9912(3) 0.58849(14) 0.6394(4) 0.1105(16) Uani 1 1 d . . . . .
C15 C 0.7984(3) 0.62953(16) 0.7621(4) 0.0454(13) Uani 1 1 d . . . . .
C16 C 0.8783(3) 0.64537(16) 0.7288(5) 0.0466(13) Uani 1 1 d . . . . .
F1 F 1.1320(3) 0.64705(18) 1.1009(4) 0.135(2) Uani 1 1 d . . . . .
C8 C 0.4992(3) 0.64135(16) 0.6372(5) 0.0461(13) Uani 1 1 d . . . . .
C12 C 0.6487(4) 0.61501(16) 0.7624(5) 0.0467(13) Uani 1 1 d . . . . .
C24 C 0.5614(4) 0.72995(16) 0.3819(5) 0.0493(13) Uani 1 1 d . . . . .
C20 C 0.8018(4) 0.71407(15) 0.4794(5) 0.0457(12) Uani 1 1 d . . . . .
C17 C 0.8734(3) 0.67219(16) 0.6325(5) 0.0470(13) Uani 1 1 d . . . . .
F3 F 1.1571(3) 0.56177(16) 0.7731(5) 0.145(2) Uani 1 1 d . . . . .
C14 C 0.7973(4) 0.60059(17) 0.8599(5) 0.0529(14) Uani 1 1 d . . . . .
H14 H 0.849821 0.589654 0.913746 0.063 Uiso 1 1 calc R U . . .
C21 C 0.7162(4) 0.72863(16) 0.4095(5) 0.0466(13) Uani 1 1 d . . . . .
C25 C 0.4770(4) 0.72068(16) 0.4096(5) 0.0492(13) Uani 1 1 d . . . . .
C11 C 0.4664(3) 0.69030(16) 0.4953(5) 0.0470(13) Uani 1 1 d . . . . .
C1 C 0.4981(3) 0.58763(16) 0.7927(5) 0.0468(13) Uani 1 1 d . . . . .
F8 F 0.1761(3) 0.82296(15) 0.2012(6) 0.161(3) Uani 1 1 d . . . . .
C7 C 0.5522(3) 0.61559(16) 0.7292(4) 0.0436(12) Uani 1 1 d . . . . .
C9 C 0.4006(4) 0.64822(18) 0.6107(5) 0.0569(15) Uani 1 1 d . . . . .
H9 H 0.357379 0.634444 0.645473 0.068 Uiso 1 1 calc R U . . .
C51 C 0.5484(4) 0.59752(17) 0.3608(4) 0.0462(13) Uani 1 1 d . . . . .
O1 O 0.2933(4) 0.48110(17) 0.9250(5) 0.1069(19) Uani 1 1 d . . . . .
C13 C 0.7071(4) 0.59199(17) 0.8604(5) 0.0544(14) Uani 1 1 d . . . . .
H13 H 0.686770 0.574315 0.914513 0.065 Uiso 1 1 calc R U . . .
C39 C 0.7032(4) 0.64133(17) 0.2822(5) 0.0495(13) Uani 1 1 d . . . . .
C32 C 0.9718(4) 0.63212(18) 0.8003(5) 0.0523(14) Uani 1 1 d . . . . .
C23 C 0.5872(4) 0.76038(17) 0.3022(5) 0.0579(15) Uani 1 1 d . . . . .
H23 H 0.546427 0.777557 0.248655 0.069 Uiso 1 1 calc R U . . .
C52 C 0.4722(4) 0.62123(18) 0.3056(5) 0.0548(14) Uani 1 1 d . . . . .
H52 H 0.480975 0.648512 0.290295 0.066 Uiso 1 1 calc R U . . .
F7 F 0.3055(3) 0.84677(15) 0.4009(6) 0.152(2) Uani 1 1 d . . . . .
C45 C 0.7399(4) 0.57540(17) 0.4573(5) 0.0519(14) Uani 1 1 d . . . . .
C10 C 0.3815(4) 0.67828(18) 0.5259(6) 0.0613(16) Uani 1 1 d . . . . .
H10 H 0.322646 0.689296 0.493070 0.074 Uiso 1 1 calc R U . . .
F9 F 0.1896(3) 0.74922(18) 0.0968(5) 0.162(2) Uani 1 1 d . . . . .
C4 C 0.3993(4) 0.53437(19) 0.9115(5) 0.0573(15) Uani 1 1 d . . . . .
C56 C 0.5328(4) 0.55658(19) 0.3840(6) 0.0626(16) Uani 1 1 d . . . . .
H56 H 0.582773 0.540130 0.421891 0.075 Uiso 1 1 calc R U . . .
C3 C 0.3890(4) 0.53212(18) 0.7828(6) 0.0665(17) Uani 1 1 d . . . . .
H3 H 0.348820 0.513167 0.735993 0.080 Uiso 1 1 calc R U . . .
C50 C 0.7482(4) 0.55699(18) 0.5716(5) 0.0611(16) Uani 1 1 d . . . . .
H50 H 0.718536 0.568088 0.630132 0.073 Uiso 1 1 calc R U . . .
C26 C 0.3938(4) 0.74669(19) 0.3535(6) 0.0597(16) Uani 1 1 d . . . . .
C5 C 0.4578(4) 0.5624(2) 0.9782(6) 0.0678(18) Uani 1 1 d . . . . .
H5 H 0.465323 0.563531 1.064435 0.081 Uiso 1 1 calc R U . . .
C2 C 0.4396(4) 0.55853(19) 0.7254(5) 0.0626(16) Uani 1 1 d . . . . .
H2 H 0.434015 0.556668 0.639675 0.075 Uiso 1 1 calc R U . . .
C6 C 0.5068(4) 0.58957(19) 0.9190(5) 0.0657(17) Uani 1 1 d . . . . .
H6 H 0.545541 0.609020 0.965750 0.079 Uiso 1 1 calc R U . . .
C44 C 0.7989(4) 0.64737(18) 0.2939(6) 0.0608(16) Uani 1 1 d . . . . .
H44 H 0.840783 0.639294 0.366787 0.073 Uiso 1 1 calc R U . . .
C22 C 0.6824(4) 0.75943(17) 0.3197(5) 0.0577(15) Uani 1 1 d . . . . .
H22 H 0.718512 0.775828 0.280302 0.069 Uiso 1 1 calc R U . . .
C19 C 0.8999(4) 0.72050(18) 0.4997(6) 0.0635(16) Uani 1 1 d . . . . .
H19 H 0.928914 0.738777 0.456299 0.076 Uiso 1 1 calc R U . . .
C35 C 1.1447(4) 0.6039(2) 0.9394(7) 0.079(2) Uani 1 1 d . . . . .
C40 C 0.6423(4) 0.65468(19) 0.1741(5) 0.0621(16) Uani 1 1 d . . . . .
H40 H 0.578025 0.651243 0.164350 0.075 Uiso 1 1 calc R U . . .
C18 C 0.9440(4) 0.69597(19) 0.5917(6) 0.0685(18) Uani 1 1 d . . . . .
H18 H 1.008396 0.694469 0.623505 0.082 Uiso 1 1 calc R U . . .
C31 C 0.3842(5) 0.7849(2) 0.4041(7) 0.0723(19) Uani 1 1 d . . . . .
C27 C 0.3266(5) 0.7355(2) 0.2505(7) 0.078(2) Uani 1 1 d . . . . .
C33 C 1.0242(4) 0.6032(2) 0.7547(6) 0.0672(17) Uani 1 1 d . . . . .
C43 C 0.8324(5) 0.6650(2) 0.2002(6) 0.0718(18) Uani 1 1 d . . . . .
H43 H 0.896590 0.668374 0.208940 0.086 Uiso 1 1 calc R U . . .
C42 C 0.7714(5) 0.6776(2) 0.0936(6) 0.0738(19) Uani 1 1 d . . . . .
H42 H 0.794330 0.689236 0.029611 0.089 Uiso 1 1 calc R U . . .
C53 C 0.3832(4) 0.6048(2) 0.2730(6) 0.0717(19) Uani 1 1 d . . . . .
H53 H 0.332672 0.620951 0.234972 0.086 Uiso 1 1 calc R U . . .
C34 C 1.1091(5) 0.5897(2) 0.8225(8) 0.081(2) Uani 1 1 d . . . . .
C46 C 0.7806(5) 0.55725(19) 0.3691(7) 0.0729(18) Uani 1 1 d . . . . .
H46 H 0.773457 0.568804 0.290362 0.087 Uiso 1 1 calc R U . . .
C41 C 0.6766(5) 0.6731(2) 0.0805(6) 0.0733(19) Uani 1 1 d . . . . .
H41 H 0.635411 0.682433 0.008741 0.088 Uiso 1 1 calc R U . . .
C55 C 0.4436(5) 0.5407(2) 0.3508(6) 0.0755(19) Uani 1 1 d . . . . .
H55 H 0.433951 0.513434 0.365363 0.091 Uiso 1 1 calc R U . . .
C37 C 1.0119(4) 0.6461(2) 0.9169(6) 0.0669(17) Uani 1 1 d . . . . .
C54 C 0.3692(5) 0.5645(2) 0.2969(7) 0.080(2) Uani 1 1 d . . . . .
H54 H 0.309128 0.553594 0.276305 0.096 Uiso 1 1 calc R U . . .
C30 C 0.3116(5) 0.8099(2) 0.3529(9) 0.094(3) Uani 1 1 d . . . . .
C36 C 1.0964(5) 0.6327(3) 0.9868(6) 0.080(2) Uani 1 1 d . . . . .
C38 C 0.3467(5) 0.5063(2) 0.9749(7) 0.079(2) Uani 1 1 d . . . . .
H38 H 0.356270 0.508531 1.061176 0.095 Uiso 1 1 calc R U . . .
C29 C 0.2475(5) 0.7985(3) 0.2546(9) 0.100(3) Uani 1 1 d . . . . .
C49 C 0.8010(5) 0.5218(2) 0.5996(7) 0.084(2) Uani 1 1 d . . . . .
H49 H 0.808060 0.509881 0.677752 0.101 Uiso 1 1 calc R U . . .
C48 C 0.8424(5) 0.5049(2) 0.5129(9) 0.099(3) Uani 1 1 d . . . . .
H48 H 0.877889 0.481408 0.532789 0.119 Uiso 1 1 calc R U . . .
C28 C 0.2518(5) 0.7617(3) 0.1988(8) 0.100(3) Uani 1 1 d . . . . .
C47 C 0.8326(6) 0.5216(2) 0.3984(9) 0.101(3) Uani 1 1 d . . . . .
H47 H 0.860262 0.509404 0.339447 0.121 Uiso 1 1 calc R U . . .

loop_
_atom_site_aniso_label
_atom_site_aniso_U_11
_atom_site_aniso_U_22
_atom_site_aniso_U_33
_atom_site_aniso_U_23
_atom_site_aniso_U_13
_atom_site_aniso_U_12
Co1 0.0397(4) 0.0352(4) 0.0421(5) 0.0017(4) 0.0043(3) -0.0004(4)
P1 0.0438(7) 0.0417(8) 0.0460(8) -0.0018(7) 0.0047(6) -0.0010(6)
N1 0.044(2) 0.038(2) 0.045(2) -0.001(2) 0.0074(19) -0.0053(19)
N2 0.040(2) 0.036(2) 0.042(2) 0.003(2) 0.0078(18) 0.0036(19)
N4 0.044(2) 0.045(3) 0.043(2) 0.004(2) 0.0050(19) 0.001(2)
F6 0.094(3) 0.086(3) 0.135(4) -0.033(3) -0.003(3) 0.024(3)
N3 0.042(2) 0.037(2) 0.054(3) 0.001(2) 0.007(2) 0.0017(19)
F5 0.084(3) 0.135(4) 0.084(3) -0.034(3) 0.002(2) 0.019(3)
F2 0.062(3) 0.123(4) 0.152(4) 0.035(3) -0.022(3) 0.020(3)
F10 0.107(3) 0.088(3) 0.107(3) -0.010(3) -0.032(3) 0.005(3)
F4 0.087(3) 0.118(4) 0.115(3) -0.048(3) -0.002(2) 0.021(3)
C15 0.038(3) 0.051(3) 0.041(3) 0.002(3) -0.004(2) 0.001(2)
C16 0.034(3) 0.050(3) 0.050(3) -0.003(3) -0.001(2) 0.000(2)
F1 0.097(3) 0.200(6) 0.083(3) -0.018(3) -0.031(3) 0.007(4)
C8 0.042(3) 0.049(3) 0.047(3) -0.005(3) 0.011(2) -0.002(2)
C12 0.046(3) 0.042(3) 0.050(3) 0.002(3) 0.005(2) 0.001(2)
C24 0.053(3) 0.040(3) 0.053(3) 0.010(3) 0.011(3) 0.010(3)
C20 0.055(3) 0.036(3) 0.043(3) 0.007(2) 0.007(2) -0.002(2)
C17 0.036(3) 0.048(3) 0.053(3) 0.009(3) 0.002(2) -0.001(2)
F3 0.091(3) 0.126(4) 0.205(6) -0.043(4) 0.008(3) 0.056(3)
C14 0.049(3) 0.055(3) 0.050(3) 0.014(3) 0.000(3) 0.004(3)
C21 0.053(3) 0.039(3) 0.047(3) 0.009(3) 0.009(2) 0.003(2)
C25 0.050(3) 0.043(3) 0.051(3) 0.008(3) 0.004(3) 0.011(3)
C11 0.035(3) 0.049(3) 0.056(3) 0.004(3) 0.007(2) 0.008(2)
C1 0.046(3) 0.042(3) 0.052(3) 0.000(3) 0.010(2) -0.003(2)
F8 0.060(3) 0.119(4) 0.283(7) 0.059(5) -0.007(3) 0.040(3)
C7 0.049(3) 0.044(3) 0.038(3) -0.004(2) 0.011(2) -0.004(2)
C9 0.040(3) 0.060(4) 0.071(4) 0.002(3) 0.011(3) 0.001(3)
C51 0.051(3) 0.053(3) 0.034(3) -0.011(3) 0.007(2) -0.010(3)
O1 0.120(4) 0.092(4) 0.110(4) 0.028(3) 0.029(3) -0.041(3)
C13 0.048(3) 0.056(4) 0.056(3) 0.013(3) 0.006(3) -0.001(3)
C39 0.061(3) 0.049(3) 0.039(3) -0.001(3) 0.012(2) -0.006(3)
C32 0.041(3) 0.058(4) 0.053(3) 0.012(3) 0.002(2) 0.001(3)
C23 0.064(4) 0.049(4) 0.057(3) 0.012(3) 0.007(3) 0.010(3)
C52 0.050(3) 0.052(3) 0.059(3) -0.010(3) 0.004(3) -0.002(3)
F7 0.106(4) 0.082(3) 0.262(7) -0.026(4) 0.028(4) 0.045(3)
C45 0.046(3) 0.050(3) 0.056(3) -0.009(3) 0.003(3) 0.000(3)
C10 0.038(3) 0.066(4) 0.077(4) 0.014(3) 0.006(3) 0.011(3)
F9 0.095(4) 0.163(5) 0.183(5) 0.037(4) -0.066(4) 0.003(4)
C4 0.057(3) 0.057(4) 0.059(4) 0.009(3) 0.016(3) -0.001(3)
C56 0.058(4) 0.054(4) 0.070(4) 0.003(3) 0.004(3) -0.009(3)
C3 0.072(4) 0.049(4) 0.079(4) -0.006(3) 0.020(3) -0.020(3)
C50 0.074(4) 0.046(3) 0.057(4) -0.008(3) 0.002(3) 0.005(3)
C26 0.044(3) 0.062(4) 0.071(4) 0.014(3) 0.009(3) 0.004(3)
C5 0.076(4) 0.083(5) 0.047(3) -0.004(3) 0.019(3) -0.017(4)
C2 0.071(4) 0.064(4) 0.053(3) -0.007(3) 0.015(3) -0.017(3)
C6 0.072(4) 0.067(4) 0.058(4) -0.007(3) 0.013(3) -0.020(3)
C44 0.066(4) 0.060(4) 0.059(4) 0.001(3) 0.019(3) -0.005(3)
C22 0.064(4) 0.047(3) 0.061(4) 0.015(3) 0.012(3) -0.001(3)
C19 0.053(3) 0.053(4) 0.085(4) 0.009(3) 0.016(3) -0.014(3)
C35 0.046(4) 0.082(5) 0.098(6) 0.025(5) -0.008(4) 0.006(4)
C40 0.067(4) 0.070(4) 0.050(3) -0.002(3) 0.014(3) -0.004(3)
C18 0.042(3) 0.070(4) 0.090(5) 0.021(4) 0.007(3) -0.008(3)
C31 0.058(4) 0.060(4) 0.096(5) 0.002(4) 0.010(4) 0.013(3)
C27 0.066(4) 0.063(5) 0.093(5) 0.021(4) -0.005(4) 0.000(4)
C33 0.055(4) 0.062(4) 0.076(4) -0.004(4) -0.003(3) 0.005(3)
C43 0.071(4) 0.082(5) 0.068(4) -0.002(4) 0.027(3) -0.005(4)
C42 0.103(5) 0.069(5) 0.059(4) 0.004(4) 0.038(4) -0.008(4)
C53 0.049(4) 0.079(5) 0.081(5) -0.019(4) 0.003(3) -0.001(3)
C34 0.054(4) 0.060(4) 0.123(6) 0.003(5) 0.008(4) 0.017(3)
C46 0.087(5) 0.053(4) 0.083(5) -0.004(4) 0.028(4) 0.005(4)
C41 0.085(5) 0.081(5) 0.055(4) 0.009(4) 0.017(3) 0.002(4)
C55 0.077(5) 0.061(4) 0.085(5) -0.003(4) 0.011(4) -0.025(4)
C37 0.056(4) 0.074(5) 0.066(4) -0.004(4) 0.003(3) 0.006(3)
C54 0.058(4) 0.082(5) 0.093(5) -0.009(5) 0.002(4) -0.020(4)
C30 0.053(4) 0.071(5) 0.157(8) 0.008(6) 0.020(5) 0.015(4)
C36 0.056(4) 0.106(6) 0.063(4) 0.009(4) -0.017(3) -0.004(4)
C38 0.077(5) 0.073(5) 0.090(5) 0.019(4) 0.023(4) -0.015(4)
C29 0.044(4) 0.077(6) 0.171(9) 0.037(6) 0.008(5) 0.014(4)
C49 0.103(6) 0.053(4) 0.090(5) 0.003(4) 0.007(4) 0.016(4)
C48 0.098(6) 0.062(5) 0.134(7) -0.001(5) 0.016(6) 0.031(4)
C28 0.048(4) 0.105(7) 0.126(7) 0.033(6) -0.023(4) -0.007(4)
C47 0.116(7) 0.065(5) 0.130(7) -0.014(5) 0.046(6) 0.021(5)

loop_
_atom_type_symbol
_atom_type_description
_atom_type_scat_dispersion_real
_atom_type_scat_dispersion_imag
_atom_type_scat_source
C C 0.0181 0.0091 'International Tables Vol C Tables 4.2.6.8 and 6.1.1.4'
H H 0.0000 0.0000 'International Tables Vol C Tables 4.2.6.8 and 6.1.1.4'
Co Co -2.3653 3.6143 'International Tables Vol C Tables 4.2.6.8 and 6.1.1.4'
F F 0.0727 0.0534 'International Tables Vol C Tables 4.2.6.8 and 6.1.1.4'
N N 0.0311 0.0180 'International Tables Vol C Tables 4.2.6.8 and 6.1.1.4'
O O 0.0492 0.0322 'International Tables Vol C Tables 4.2.6.8 and 6.1.1.4'
P P 0.2955 0.4335 'International Tables Vol C Tables 4.2.6.8 and 6.1.1.4'

loop_
_geom_angle_atom_site_label_1
_geom_angle_atom_site_label_2
_geom_angle_atom_site_label_3
_geom_angle
_geom_angle_site_symmetry_1
_geom_angle_site_symmetry_3
_geom_angle_publ_flag
N1 Co1 P1 100.65(13) . . ?
N2 Co1 P1 100.66(13) . . ?
N2 Co1 N1 94.25(17) . . ?
N4 Co1 P1 95.27(14) . . ?
N4 Co1 N1 90.14(17) . . ?
N4 Co1 N2 162.38(19) . . ?
N3 Co1 P1 96.55(14) . . ?
N3 Co1 N1 160.98(18) . . ?
N3 Co1 N2 90.48(18) . . ?
N3 Co1 N4 80.19(18) . . ?
C51 P1 Co1 111.71(17) . . ?
C39 P1 Co1 109.25(18) . . ?
C39 P1 C51 109.3(2) . . ?
C39 P1 C45 103.9(3) . . ?
C45 P1 Co1 119.37(18) . . ?
C45 P1 C51 102.8(3) . . ?
C15 N1 Co1 126.5(3) . . ?
C15 N1 C12 107.4(4) . . ?
C12 N1 Co1 125.3(3) . . ?
C8 N2 Co1 125.7(3) . . ?
C11 N2 Co1 127.7(3) . . ?
C11 N2 C8 106.4(4) . . ?
C20 N4 Co1 117.4(3) . . ?
C17 N4 Co1 132.8(4) . . ?
C17 N4 C20 109.7(4) . . ?
C24 N3 Co1 132.7(4) . . ?
C21 N3 Co1 118.2(3) . . ?
C21 N3 C24 109.1(4) . . ?
N1 C15 C16 125.7(5) . . ?
N1 C15 C14 107.9(4) . . ?
C16 C15 C14 126.4(4) . . ?
C15 C16 C32 118.5(5) . . ?
C17 C16 C15 122.8(4) . . ?
C17 C16 C32 118.8(5) . . ?
N2 C8 C7 123.4(4) . . ?
N2 C8 C9 108.8(5) . . ?
C7 C8 C9 127.6(5) . . ?
N1 C12 C13 108.4(4) . . ?
C7 C12 N1 124.1(5) . . ?
C7 C12 C13 127.5(5) . . ?
N3 C24 C25 120.7(5) . . ?
N3 C24 C23 107.4(5) . . ?
C25 C24 C23 131.7(5) . . ?
N4 C20 C21 111.3(5) . . ?
N4 C20 C19 106.9(5) . . ?
C21 C20 C19 141.7(5) . . ?
N4 C17 C16 120.7(5) . . ?
N4 C17 C18 106.6(5) . . ?
C16 C17 C18 132.3(5) . . ?
C15 C14 H14 125.7 . . ?
C13 C14 C15 108.6(5) . . ?
C13 C14 H14 125.7 . . ?
N3 C21 C20 112.1(4) . . ?
N3 C21 C22 108.8(5) . . ?
C20 C21 C22 138.8(5) . . ?
C24 C25 C11 123.3(5) . . ?
C24 C25 C26 118.0(5) . . ?
C11 C25 C26 118.5(5) . . ?
N2 C11 C25 124.7(5) . . ?
N2 C11 C10 108.9(5) . . ?
C25 C11 C10 126.5(5) . . ?
C2 C1 C7 120.7(5) . . ?
C6 C1 C7 120.7(5) . . ?
C6 C1 C2 118.6(5) . . ?
C8 C7 C1 116.4(5) . . ?
C12 C7 C8 124.3(5) . . ?
C12 C7 C1 119.4(5) . . ?
C8 C9 H9 126.3 . . ?
C10 C9 C8 107.5(5) . . ?
C10 C9 H9 126.3 . . ?
C52 C51 P1 121.0(4) . . ?
C52 C51 C56 118.4(5) . . ?
C56 C51 P1 120.5(4) . . ?
C12 C13 H13 126.2 . . ?
C14 C13 C12 107.7(5) . . ?
C14 C13 H13 126.2 . . ?
C44 C39 P1 117.9(4) . . ?
C40 C39 P1 123.8(4) . . ?
C40 C39 C44 118.2(5) . . ?
C33 C32 C16 122.1(5) . . ?
C37 C32 C16 123.2(6) . . ?
C37 C32 C33 114.6(5) . . ?
C24 C23 H23 126.3 . . ?
C22 C23 C24 107.5(5) . . ?
C22 C23 H23 126.3 . . ?
C51 C52 H52 119.6 . . ?
C53 C52 C51 120.8(6) . . ?
C53 C52 H52 119.6 . . ?
C50 C45 P1 120.7(4) . . ?
C50 C45 C46 119.1(6) . . ?
C46 C45 P1 119.9(5) . . ?
C11 C10 H10 125.8 . . ?
C9 C10 C11 108.4(5) . . ?
C9 C10 H10 125.8 . . ?
C3 C4 C38 119.9(6) . . ?
C5 C4 C3 119.7(6) . . ?
C5 C4 C38 120.3(6) . . ?
C51 C56 H56 119.9 . . ?
C55 C56 C51 120.1(6) . . ?
C55 C56 H56 119.9 . . ?
C4 C3 H3 120.5 . . ?
C2 C3 C4 119.0(6) . . ?
C2 C3 H3 120.5 . . ?
C45 C50 H50 120.0 . . ?
C45 C50 C49 120.0(6) . . ?
C49 C50 H50 120.0 . . ?
C31 C26 C25 119.8(5) . . ?
C27 C26 C25 123.2(6) . . ?
C27 C26 C31 116.9(6) . . ?
C4 C5 H5 119.6 . . ?
C4 C5 C6 120.9(6) . . ?
C6 C5 H5 119.6 . . ?
C1 C2 C3 121.6(6) . . ?
C1 C2 H2 119.2 . . ?
C3 C2 H2 119.2 . . ?
C1 C6 C5 120.2(6) . . ?
C1 C6 H6 119.9 . . ?
C5 C6 H6 119.9 . . ?
C39 C44 H44 119.4 . . ?
C43 C44 C39 121.1(6) . . ?
C43 C44 H44 119.4 . . ?
C21 C22 H22 126.4 . . ?
C23 C22 C21 107.3(5) . . ?
C23 C22 H22 126.4 . . ?
C20 C19 H19 125.5 . . ?
C18 C19 C20 109.0(5) . . ?
C18 C19 H19 125.5 . . ?
F2 C35 C34 120.0(7) . . ?
F2 C35 C36 121.1(7) . . ?
C34 C35 C36 118.9(6) . . ?
C39 C40 H40 119.8 . . ?
C39 C40 C41 120.3(6) . . ?
C41 C40 H40 119.8 . . ?
C17 C18 H18 126.1 . . ?
C19 C18 C17 107.8(5) . . ?
C19 C18 H18 126.1 . . ?
F6 C31 C26 119.1(6) . . ?
F6 C31 C30 119.5(7) . . ?
C30 C31 C26 121.4(7) . . ?
F10 C27 C26 120.3(6) . . ?
F10 C27 C28 118.8(7) . . ?
C26 C27 C28 121.0(7) . . ?
F4 C33 C32 118.8(5) . . ?
F4 C33 C34 118.9(6) . . ?
C34 C33 C32 122.4(6) . . ?
C44 C43 H43 120.1 . . ?
C42 C43 C44 119.9(6) . . ?
C42 C43 H43 120.1 . . ?
C43 C42 H42 119.8 . . ?
C43 C42 C41 120.5(6) . . ?
C41 C42 H42 119.8 . . ?
C52 C53 H53 120.0 . . ?
C54 C53 C52 120.0(6) . . ?
C54 C53 H53 120.0 . . ?
F3 C34 C35 119.7(7) . . ?
F3 C34 C33 119.7(7) . . ?
C35 C34 C33 120.6(7) . . ?
C45 C46 H46 120.0 . . ?
C45 C46 C47 120.1(7) . . ?
C47 C46 H46 120.0 . . ?
C40 C41 H41 120.0 . . ?
C42 C41 C40 120.0(6) . . ?
C42 C41 H41 120.0 . . ?
C56 C55 H55 119.6 . . ?
C54 C55 C56 120.8(6) . . ?
C54 C55 H55 119.6 . . ?
F5 C37 C32 118.9(6) . . ?
F5 C37 C36 117.1(6) . . ?
C32 C37 C36 124.0(7) . . ?
C53 C54 H54 120.0 . . ?
C55 C54 C53 119.9(6) . . ?
C55 C54 H54 120.0 . . ?
F7 C30 C31 120.2(8) . . ?
C29 C30 F7 119.1(8) . . ?
C29 C30 C31 120.7(8) . . ?
F1 C36 C35 118.9(6) . . ?
F1 C36 C37 121.5(7) . . ?
C35 C36 C37 119.5(6) . . ?
O1 C38 C4 125.5(7) . . ?
O1 C38 H38 117.2 . . ?
C4 C38 H38 117.2 . . ?
F8 C29 C28 116.6(8) . . ?
C30 C29 F8 121.7(9) . . ?
C30 C29 C28 121.7(7) . . ?
C50 C49 H49 119.9 . . ?
C48 C49 C50 120.2(7) . . ?
C48 C49 H49 119.9 . . ?
C49 C48 H48 119.5 . . ?
C47 C48 C49 121.0(7) . . ?
C47 C48 H48 119.5 . . ?
F9 C28 C27 117.9(9) . . ?
F9 C28 C29 123.8(8) . . ?
C29 C28 C27 118.3(7) . . ?
C46 C47 H47 120.2 . . ?
C48 C47 C46 119.6(8) . . ?
C48 C47 H47 120.2 . . ?

loop_
_geom_bond_atom_site_label_1
_geom_bond_atom_site_label_2
_geom_bond_distance
_geom_bond_site_symmetry_2
_geom_bond_publ_flag
Co1 P1 2.2052(16) . ?
Co1 N1 1.878(4) . ?
Co1 N2 1.878(4) . ?
Co1 N4 1.872(4) . ?
Co1 N3 1.867(4) . ?
P1 C51 1.831(5) . ?
P1 C39 1.822(5) . ?
P1 C45 1.828(6) . ?
N1 C15 1.386(6) . ?
N1 C12 1.401(6) . ?
N2 C8 1.390(6) . ?
N2 C11 1.383(6) . ?
N4 C20 1.379(6) . ?
N4 C17 1.366(6) . ?
F6 C31 1.322(7) . ?
N3 C24 1.373(6) . ?
N3 C21 1.351(6) . ?
F5 C37 1.351(7) . ?
F2 C35 1.336(7) . ?
F10 C27 1.340(8) . ?
F4 C33 1.341(7) . ?
C15 C16 1.405(7) . ?
C15 C14 1.441(7) . ?
C16 C17 1.369(7) . ?
C16 C32 1.482(7) . ?
F1 C36 1.332(7) . ?
C8 C7 1.410(7) . ?
C8 C9 1.425(7) . ?
C12 C7 1.378(7) . ?
C12 C13 1.432(7) . ?
C24 C25 1.374(7) . ?
C24 C23 1.438(7) . ?
C20 C21 1.398(7) . ?
C20 C19 1.420(7) . ?
C17 C18 1.449(7) . ?
F3 C34 1.347(8) . ?
C14 H14 0.9300 . ?
C14 C13 1.352(7) . ?
C21 C22 1.425(7) . ?
C25 C11 1.409(7) . ?
C25 C26 1.504(7) . ?
C11 C10 1.417(7) . ?
C1 C7 1.490(7) . ?
C1 C2 1.384(7) . ?
C1 C6 1.367(7) . ?
F8 C29 1.346(7) . ?
C9 H9 0.9300 . ?
C9 C10 1.346(7) . ?
C51 C52 1.386(7) . ?
C51 C56 1.403(7) . ?
O1 C38 1.187(7) . ?
C13 H13 0.9300 . ?
C39 C44 1.394(7) . ?
C39 C40 1.386(7) . ?
C32 C33 1.387(8) . ?
C32 C37 1.363(8) . ?
C23 H23 0.9300 . ?
C23 C22 1.365(7) . ?
C52 H52 0.9300 . ?
C52 C53 1.382(7) . ?
F7 C30 1.337(9) . ?
C45 C50 1.376(8) . ?
C45 C46 1.385(8) . ?
C10 H10 0.9300 . ?
F9 C28 1.339(8) . ?
C4 C3 1.391(8) . ?
C4 C5 1.356(8) . ?
C4 C38 1.478(8) . ?
C56 H56 0.9300 . ?
C56 C55 1.378(8) . ?
C3 H3 0.9300 . ?
C3 C2 1.385(8) . ?
C50 H50 0.9300 . ?
C50 C49 1.388(8) . ?
C26 C31 1.399(8) . ?
C26 C27 1.371(8) . ?
C5 H5 0.9300 . ?
C5 C6 1.400(8) . ?
C2 H2 0.9300 . ?
C6 H6 0.9300 . ?
C44 H44 0.9300 . ?
C44 C43 1.368(8) . ?
C22 H22 0.9300 . ?
C19 H19 0.9300 . ?
C19 C18 1.340(8) . ?
C35 C34 1.356(10) . ?
C35 C36 1.358(10) . ?
C40 H40 0.9300 . ?
C40 C41 1.385(8) . ?
C18 H18 0.9300 . ?
C31 C30 1.362(9) . ?
C27 C28 1.410(9) . ?
C33 C34 1.372(8) . ?
C43 H43 0.9300 . ?
C43 C42 1.367(8) . ?
C42 H42 0.9300 . ?
C42 C41 1.371(9) . ?
C53 H53 0.9300 . ?
C53 C54 1.379(9) . ?
C46 H46 0.9300 . ?
C46 C47 1.399(9) . ?
C41 H41 0.9300 . ?
C55 H55 0.9300 . ?
C55 C54 1.365(9) . ?
C37 C36 1.372(8) . ?
C54 H54 0.9300 . ?
C30 C29 1.315(11) . ?
C38 H38 0.9300 . ?
C29 C28 1.367(11) . ?
C49 H49 0.9300 . ?
C49 C48 1.361(10) . ?
C48 H48 0.9300 . ?
C48 C47 1.352(10) . ?
C47 H47 0.9300 . ?

loop_
_geom_torsion_atom_site_label_1
_geom_torsion_atom_site_label_2
_geom_torsion_atom_site_label_3
_geom_torsion_atom_site_label_4
_geom_torsion
_geom_torsion_site_symmetry_1
_geom_torsion_site_symmetry_2
_geom_torsion_site_symmetry_3
_geom_torsion_site_symmetry_4
_geom_torsion_publ_flag
Co1 P1 C51 C52 58.7(5) . . . . ?
Co1 P1 C51 C56 -115.8(4) . . . . ?
Co1 P1 C39 C44 78.7(5) . . . . ?
Co1 P1 C39 C40 -96.4(5) . . . . ?
Co1 P1 C45 C50 41.9(5) . . . . ?
Co1 P1 C45 C46 -145.3(4) . . . . ?
Co1 N1 C15 C16 7.9(8) . . . . ?
Co1 N1 C15 C14 -170.3(4) . . . . ?
Co1 N1 C12 C7 -9.9(7) . . . . ?
Co1 N1 C12 C13 170.7(3) . . . . ?
Co1 N2 C8 C7 9.7(7) . . . . ?
Co1 N2 C8 C9 -175.3(3) . . . . ?
Co1 N2 C11 C25 -4.1(8) . . . . ?
Co1 N2 C11 C10 176.0(4) . . . . ?
Co1 N4 C20 C21 5.0(6) . . . . ?
Co1 N4 C20 C19 -177.8(4) . . . . ?
Co1 N4 C17 C16 -8.5(8) . . . . ?
Co1 N4 C17 C18 177.7(4) . . . . ?
Co1 N3 C24 C25 7.6(8) . . . . ?
Co1 N3 C24 C23 -177.2(4) . . . . ?
Co1 N3 C21 C20 -7.7(6) . . . . ?
Co1 N3 C21 C22 177.4(3) . . . . ?
P1 Co1 N1 C15 83.9(4) . . . . ?
P1 Co1 N1 C12 -84.3(4) . . . . ?
P1 Co1 N2 C8 84.4(4) . . . . ?
P1 Co1 N2 C11 -91.4(4) . . . . ?
P1 Co1 N4 C20 88.6(4) . . . . ?
P1 Co1 N4 C17 -88.1(5) . . . . ?
P1 Co1 N3 C24 93.3(5) . . . . ?
P1 Co1 N3 C21 -86.0(4) . . . . ?
P1 C51 C52 C53 -175.3(4) . . . . ?
P1 C51 C56 C55 175.4(5) . . . . ?
P1 C39 C44 C43 -177.1(5) . . . . ?
P1 C39 C40 C41 175.7(5) . . . . ?
P1 C45 C50 C49 176.2(5) . . . . ?
P1 C45 C46 C47 -175.5(5) . . . . ?
N1 Co1 N2 C8 -17.3(4) . . . . ?
N1 Co1 N2 C11 167.0(4) . . . . ?
N1 Co1 N4 C20 -170.7(4) . . . . ?
N1 Co1 N4 C17 12.6(5) . . . . ?
N1 Co1 N3 C24 -112.0(6) . . . . ?
N1 Co1 N3 C21 68.6(7) . . . . ?
N1 C15 C16 C17 0.7(9) . . . . ?
N1 C15 C16 C32 -178.7(5) . . . . ?
N1 C15 C14 C13 0.0(6) . . . . ?
N1 C12 C7 C8 -4.2(8) . . . . ?
N1 C12 C7 C1 175.9(5) . . . . ?
N1 C12 C13 C14 -0.6(6) . . . . ?
N2 Co1 N1 C15 -174.4(4) . . . . ?
N2 Co1 N1 C12 17.4(4) . . . . ?
N2 Co1 N4 C20 -66.0(7) . . . . ?
N2 Co1 N4 C17 117.3(7) . . . . ?
N2 Co1 N3 C24 -7.5(5) . . . . ?
N2 Co1 N3 C21 173.2(4) . . . . ?
N2 C8 C7 C12 4.3(8) . . . . ?
N2 C8 C7 C1 -175.7(5) . . . . ?
N2 C8 C9 C10 -1.6(6) . . . . ?
N2 C11 C10 C9 -0.6(7) . . . . ?
N4 Co1 N1 C15 -11.5(4) . . . . ?
N4 Co1 N1 C12 -179.7(4) . . . . ?
N4 Co1 N2 C8 -121.4(6) . . . . ?
N4 Co1 N2 C11 62.9(8) . . . . ?
N4 Co1 N3 C24 -172.5(5) . . . . ?
N4 Co1 N3 C21 8.2(4) . . . . ?
N4 C20 C21 N3 1.6(6) . . . . ?
N4 C20 C21 C22 174.3(6) . . . . ?
N4 C20 C19 C18 -0.2(7) . . . . ?
N4 C17 C18 C19 -1.0(7) . . . . ?
F6 C31 C30 F7 0.1(12) . . . . ?
F6 C31 C30 C29 178.9(8) . . . . ?
N3 Co1 N1 C15 -70.4(7) . . . . ?
N3 Co1 N1 C12 121.3(6) . . . . ?
N3 Co1 N2 C8 -178.9(4) . . . . ?
N3 Co1 N2 C11 5.4(4) . . . . ?
N3 Co1 N4 C20 -7.1(4) . . . . ?
N3 Co1 N4 C17 176.2(5) . . . . ?
N3 C24 C25 C11 -3.5(9) . . . . ?
N3 C24 C25 C26 171.2(5) . . . . ?
N3 C24 C23 C22 -1.3(7) . . . . ?
N3 C21 C22 C23 1.3(6) . . . . ?
F5 C37 C36 F1 -0.1(11) . . . . ?
F5 C37 C36 C35 179.2(7) . . . . ?
F2 C35 C34 F3 -1.9(12) . . . . ?
F2 C35 C34 C33 177.3(6) . . . . ?
F2 C35 C36 F1 1.4(12) . . . . ?
F2 C35 C36 C37 -177.9(6) . . . . ?
F10 C27 C28 F9 -0.8(11) . . . . ?
F10 C27 C28 C29 -180.0(8) . . . . ?
F4 C33 C34 F3 -0.7(11) . . . . ?
F4 C33 C34 C35 -180.0(7) . . . . ?
C15 N1 C12 C7 -180.0(5) . . . . ?
C15 N1 C12 C13 0.6(6) . . . . ?
C15 C16 C17 N4 -0.8(8) . . . . ?
C15 C16 C17 C18 171.2(6) . . . . ?
C15 C16 C32 C33 101.5(7) . . . . ?
C15 C16 C32 C37 -76.3(8) . . . . ?
C15 C14 C13 C12 0.4(7) . . . . ?
C16 C15 C14 C13 -178.1(5) . . . . ?
C16 C17 C18 C19 -173.7(6) . . . . ?
C16 C32 C33 F4 3.7(10) . . . . ?
C16 C32 C33 C34 -177.4(6) . . . . ?
C16 C32 C37 F5 -2.3(10) . . . . ?
C16 C32 C37 C36 176.8(6) . . . . ?
C8 N2 C11 C25 179.5(5) . . . . ?
C8 N2 C11 C10 -0.4(6) . . . . ?
C8 C9 C10 C11 1.3(7) . . . . ?
C12 N1 C15 C16 177.8(5) . . . . ?
C12 N1 C15 C14 -0.4(6) . . . . ?
C24 N3 C21 C20 172.8(4) . . . . ?
C24 N3 C21 C22 -2.1(6) . . . . ?
C24 C25 C11 N2 2.1(9) . . . . ?
C24 C25 C11 C10 -178.1(6) . . . . ?
C24 C25 C26 C31 -77.3(8) . . . . ?
C24 C25 C26 C27 100.4(7) . . . . ?
C24 C23 C22 C21 0.1(7) . . . . ?
C20 N4 C17 C16 174.6(5) . . . . ?
C20 N4 C17 C18 0.8(6) . . . . ?
C20 C21 C22 C23 -171.6(7) . . . . ?
C20 C19 C18 C17 0.7(7) . . . . ?
C17 N4 C20 C21 -177.6(4) . . . . ?
C17 N4 C20 C19 -0.4(6) . . . . ?
C17 C16 C32 C33 -78.0(8) . . . . ?
C17 C16 C32 C37 104.3(7) . . . . ?
C14 C15 C16 C17 178.5(5) . . . . ?
C14 C15 C16 C32 -0.9(9) . . . . ?
C21 N3 C24 C25 -173.0(5) . . . . ?
C21 N3 C24 C23 2.1(6) . . . . ?
C21 C20 C19 C18 175.5(7) . . . . ?
C25 C24 C23 C22 173.1(6) . . . . ?
C25 C11 C10 C9 179.5(5) . . . . ?
C25 C26 C31 F6 -0.6(10) . . . . ?
C25 C26 C31 C30 177.5(6) . . . . ?
C25 C26 C27 F10 1.9(10) . . . . ?
C25 C26 C27 C28 -177.6(6) . . . . ?
C11 N2 C8 C7 -173.9(5) . . . . ?
C11 N2 C8 C9 1.1(6) . . . . ?
C11 C25 C26 C31 97.6(7) . . . . ?
C11 C25 C26 C27 -84.7(8) . . . . ?
F8 C29 C28 F9 -0.4(13) . . . . ?
F8 C29 C28 C27 178.7(7) . . . . ?
C7 C8 C9 C10 173.2(5) . . . . ?
C7 C12 C13 C14 180.0(5) . . . . ?
C7 C1 C2 C3 179.7(5) . . . . ?
C7 C1 C6 C5 -178.2(6) . . . . ?
C9 C8 C7 C12 -169.7(5) . . . . ?
C9 C8 C7 C1 10.2(8) . . . . ?
C51 P1 C39 C44 -158.9(5) . . . . ?
C51 P1 C39 C40 26.0(6) . . . . ?
C51 P1 C45 C50 -82.4(5) . . . . ?
C51 P1 C45 C46 90.5(5) . . . . ?
C51 C52 C53 C54 0.9(9) . . . . ?
C51 C56 C55 C54 -1.0(10) . . . . ?
C13 C12 C7 C8 175.1(5) . . . . ?
C13 C12 C7 C1 -4.8(8) . . . . ?
C39 P1 C51 C52 -62.3(5) . . . . ?
C39 P1 C51 C56 123.2(5) . . . . ?
C39 P1 C45 C50 163.8(5) . . . . ?
C39 P1 C45 C46 -23.4(5) . . . . ?
C39 C44 C43 C42 1.1(10) . . . . ?
C39 C40 C41 C42 1.1(10) . . . . ?
C32 C16 C17 N4 178.6(5) . . . . ?
C32 C16 C17 C18 -9.4(10) . . . . ?
C32 C33 C34 F3 -179.6(6) . . . . ?
C32 C33 C34 C35 1.1(12) . . . . ?
C32 C37 C36 F1 -179.2(7) . . . . ?
C32 C37 C36 C35 0.1(12) . . . . ?
C23 C24 C25 C11 -177.3(6) . . . . ?
C23 C24 C25 C26 -2.6(10) . . . . ?
C52 C51 C56 C55 0.8(9) . . . . ?
C52 C53 C54 C55 -1.1(11) . . . . ?
F7 C30 C29 F8 0.0(13) . . . . ?
F7 C30 C29 C28 177.7(8) . . . . ?
C45 P1 C51 C52 -172.2(4) . . . . ?
C45 P1 C51 C56 13.3(5) . . . . ?
C45 P1 C39 C44 -49.7(5) . . . . ?
C45 P1 C39 C40 135.2(5) . . . . ?
C45 C50 C49 C48 -1.9(11) . . . . ?
C45 C46 C47 C48 0.3(12) . . . . ?
C4 C3 C2 C1 -1.6(10) . . . . ?
C4 C5 C6 C1 -1.5(10) . . . . ?
C56 C51 C52 C53 -0.7(8) . . . . ?
C56 C55 C54 C53 1.2(11) . . . . ?
C3 C4 C5 C6 1.1(10) . . . . ?
C3 C4 C38 O1 -0.9(11) . . . . ?
C50 C45 C46 C47 -2.5(10) . . . . ?
C50 C49 C48 C47 -0.4(13) . . . . ?
C26 C25 C11 N2 -172.6(5) . . . . ?
C26 C25 C11 C10 7.3(9) . . . . ?
C26 C31 C30 F7 -178.0(7) . . . . ?
C26 C31 C30 C29 0.8(13) . . . . ?
C26 C27 C28 F9 178.8(7) . . . . ?
C26 C27 C28 C29 -0.4(12) . . . . ?
C5 C4 C3 C2 0.4(10) . . . . ?
C5 C4 C38 O1 179.1(7) . . . . ?
C2 C1 C7 C8 61.7(7) . . . . ?
C2 C1 C7 C12 -118.3(6) . . . . ?
C2 C1 C6 C5 0.4(9) . . . . ?
C6 C1 C7 C8 -119.7(6) . . . . ?
C6 C1 C7 C12 60.2(7) . . . . ?
C6 C1 C2 C3 1.1(9) . . . . ?
C44 C39 C40 C41 0.6(9) . . . . ?
C44 C43 C42 C41 0.7(11) . . . . ?
C19 C20 C21 N3 -174.0(7) . . . . ?
C19 C20 C21 C22 -1.3(13) . . . . ?
C40 C39 C44 C43 -1.8(9) . . . . ?
C31 C26 C27 F10 179.6(6) . . . . ?
C31 C26 C27 C28 0.1(10) . . . . ?
C31 C30 C29 F8 -178.8(7) . . . . ?
C31 C30 C29 C28 -1.2(14) . . . . ?
C27 C26 C31 F6 -178.4(6) . . . . ?
C27 C26 C31 C30 -0.3(10) . . . . ?
C33 C32 C37 F5 179.8(6) . . . . ?
C33 C32 C37 C36 -1.1(10) . . . . ?
C43 C42 C41 C40 -1.8(11) . . . . ?
C34 C35 C36 F1 -179.1(7) . . . . ?
C34 C35 C36 C37 1.6(12) . . . . ?
C46 C45 C50 C49 3.3(9) . . . . ?
C37 C32 C33 F4 -178.4(6) . . . . ?
C37 C32 C33 C34 0.5(10) . . . . ?
C30 C29 C28 F9 -178.2(8) . . . . ?
C30 C29 C28 C27 1.0(14) . . . . ?
C36 C35 C34 F3 178.6(7) . . . . ?
C36 C35 C34 C33 -2.2(12) . . . . ?
C38 C4 C3 C2 -179.5(6) . . . . ?
C38 C4 C5 C6 -179.0(6) . . . . ?
C49 C48 C47 C46 1.2(13) . . . . ?

loop_
_smtbx_masks_void_nr
_smtbx_masks_void_average_x
_smtbx_masks_void_average_y
_smtbx_masks_void_average_z
_smtbx_masks_void_volume
_smtbx_masks_void_count_electrons
_smtbx_masks_void_content
1 0.000 0.000 0.500 491.3 64.1 ?
2 0.000 0.500 0.000 491.3 64.1 ?
